data_1559618
loop_
_publ_author_name
'McClain, Rebecca'
'Malliakas, Christos D.'
'Shen, Jiahong'
'He, Jiangang'
'Wolverton, Chris'
'Gonz\'alez, Gabriela B'
'Kanatzidis, Mercouri G.'

_publ_section_title
;
 Mechanistic insight of KBiQ<sub>2</sub> (Q = S, Se) using panoramic
 synthesis towards synthesis-by-design.
;
_journal_issue 4
_journal_name_full 'Chemical science'
_journal_page_first 1378
_journal_page_last 1391
_journal_paper_doi 10.1039/d0sc04562d
_journal_volume 12
_journal_year 2020
_chemical_formula_sum 'Bi K Se2'
_chemical_formula_weight 406
_chemical_name_systematic KBiSe2
_space_group_IT_number 166
_space_group_name_Hall '-R 3 2"'
_space_group_name_H-M_alt 'R -3 m :H'
_symmetry_cell_setting trigonal
_symmetry_Int_Tables_number 166
_symmetry_space_group_name_Hall '-R 3 2"'
_symmetry_space_group_name_H-M 'R -3 m :H'
_audit_update_record
;
2020-05-12 deposited with the CCDC.	2020-11-23 downloaded from the CCDC.
;
_cell_angle_alpha 90
_cell_angle_beta 90
_cell_angle_gamma 120
_cell_formula_units_Z 3
_cell_length_a 4.264423(14)
_cell_length_b 4.264423(14)
_cell_length_c 23.02901(14)
_cell_measurement_temperature 298
_cell_volume 362.682(3)
_diffrn_ambient_temperature 298
_diffrn_measurement_device 'APS 11-BM-B'
_diffrn_radiation_probe x-ray
_diffrn_radiation_type Synchrotron
_diffrn_radiation_wavelength 0.41283
_diffrn_source Synchrotron
_exptl_absorpt_coefficient_mu 12.726
_exptl_crystal_density_diffrn 5.5766
_exptl_crystal_description 'grey powder'
_exptl_crystal_F_000 510
_pd_instr_location ' ?'
_pd_meas_2theta_range_inc 0.001
_pd_meas_2theta_range_max 27.581
_pd_meas_2theta_range_min 0.500
_pd_meas_number_of_points 27124
_pd_proc_2theta_range_inc 0.001
_pd_proc_2theta_range_max 27.581
_pd_proc_2theta_range_min 0.5
_pd_proc_ls_background_function '11 Legendre polynoms'
_pd_proc_ls_pref_orient_corr 'March & Dollase'
_pd_proc_ls_profile_function Pseudo-Voigt
_pd_proc_ls_prof_R_factor 0.1383
_pd_proc_ls_prof_wR_expected 0.1609
_pd_proc_ls_prof_wR_factor 0.1762
_refine_diff_density_max 1.04
_refine_diff_density_min -3.45
_refine_ls_goodness_of_fit_all 1.10
_refine_ls_number_constraints 0
_refine_ls_number_parameters 26
_refine_ls_number_restraints 0
_refine_ls_R_factor_all 0.0269
_refine_ls_R_factor_gt 0.0263
_refine_ls_shift/su_max 0.0548
_refine_ls_shift/su_mean 0.0033
_refine_ls_weighting_scheme sigma
_refine_ls_wR_factor_all 0.0287
_refine_ls_wR_factor_gt 0.0287
_cod_data_source_file d0sc04562d2.cif
_cod_data_source_block I_CCDC2
_cod_depositor_comments
;
The following automatic conversions were performed:

data item '_diffrn_radiation_probe' value 'X-ray' was changed to
'x-ray' in accordance with the
/home/data/users/saulius/crontab/automatic-downloads/rss-feeds/RSC/lib/dictionaries/cif_core.dic
dictionary named 'cif_core.dic' version 2.4.2 last updated on
2011-04-26.

Automatic conversion script
Id: cif_fix_values 7556 2019-12-06 15:28:31Z antanas 

 Adding full bibliography for 1559616--1559618.cif.

 Adding full bibliography for 1559616--1559618.cif.
;
_cod_original_sg_symbol_H-M 'R -3 m'
_cod_original_formula_sum 'K1 Bi1 Se2'
_cod_database_code 1559618

loop_
_space_group_symop_id
_space_group_symop_operation_xyz
1 x,y,z
2 -y,x-y,z
3 -x+y,-x,z
4 y,x,-z
5 x-y,-y,-z
6 -x,-x+y,-z
7 -x,-y,-z
8 y,-x+y,-z
9 x-y,x,-z
10 -y,-x,z
11 -x+y,y,z
12 x,x-y,z
13 x+2/3,y+1/3,z+1/3
14 -y+2/3,x-y+1/3,z+1/3
15 -x+y+2/3,-x+1/3,z+1/3
16 y+2/3,x+1/3,-z+1/3
17 x-y+2/3,-y+1/3,-z+1/3
18 -x+2/3,-x+y+1/3,-z+1/3
19 -x+2/3,-y+1/3,-z+1/3
20 y+2/3,-x+y+1/3,-z+1/3
21 x-y+2/3,x+1/3,-z+1/3
22 -y+2/3,-x+1/3,z+1/3
23 -x+y+2/3,y+1/3,z+1/3
24 x+2/3,x-y+1/3,z+1/3
25 x+1/3,y+2/3,z+2/3
26 -y+1/3,x-y+2/3,z+2/3
27 -x+y+1/3,-x+2/3,z+2/3
28 y+1/3,x+2/3,-z+2/3
29 x-y+1/3,-y+2/3,-z+2/3
30 -x+1/3,-x+y+2/3,-z+2/3
31 -x+1/3,-y+2/3,-z+2/3
32 y+1/3,-x+y+2/3,-z+2/3
33 x-y+1/3,x+2/3,-z+2/3
34 -y+1/3,-x+2/3,z+2/3
35 -x+y+1/3,y+2/3,z+2/3
36 x+1/3,x-y+2/3,z+2/3

loop_
_atom_site_label
_atom_site_type_symbol
_atom_site_fract_x
_atom_site_fract_y
_atom_site_fract_z
_atom_site_adp_type
_atom_site_U_iso_or_equiv
_atom_site_site_symmetry_multiplicity
_atom_site_occupancy
_atom_site_calc_flag
_atom_site_refinement_flags
_atom_site_disorder_assembly
_atom_site_disorder_group
Bi1 Bi 0.333333 0.666667 0.166667 Uani 0.0209(2) 3 1 d . . .
K1 K 0 0 0 Uani 0.0183(11) 3 1 d . . .
Se1 Se 0 0 0.23852(4) Uani 0.0161(4) 6 1 d . . .

loop_
_atom_site_aniso_label
_atom_site_aniso_type_symbol
_atom_site_aniso_U_11
_atom_site_aniso_U_22
_atom_site_aniso_U_33
_atom_site_aniso_U_12
_atom_site_aniso_U_13
_atom_site_aniso_U_23
Bi1 Bi 0.0186(3) 0.0186(3) 0.0254(5) 0.00929(13) 0 0
K1 K 0.0219(12) 0.0219(12) 0.011(2) 0.0110(6) 0 0
Se1 Se 0.0173(4) 0.0173(4) 0.0138(9) 0.0086(2) 0 0

loop_
_atom_type_symbol
_atom_type_scat_dispersion_real
_atom_type_scat_dispersion_imag
_atom_type_scat_source
Bi -0.6531 4.4608 'International Tables Vol C tables 4.2.6.8 and 6.1.1.1'
K 0.0811 0.0852 'International Tables Vol C tables 4.2.6.8 and 6.1.1.1'
Se 0.2907 0.8661 'International Tables Vol C tables 4.2.6.8 and 6.1.1.1'

loop_
_exptl_crystal_face_index_h
_exptl_crystal_face_index_k
_exptl_crystal_face_index_l
_exptl_crystal_face_perp_dist
? ? ? ?

loop_
_geom_angle_atom_site_label_1
_geom_angle_atom_site_label_2
_geom_angle_atom_site_label_3
_geom_angle_site_symmetry_1
_geom_angle_site_symmetry_2
_geom_angle_site_symmetry_3
_geom_angle
_geom_angle_publ_flag
K1 Bi1 K1 . . 1_565 55.7563(3) ?
K1 Bi1 K1 . . 1_665 55.7563(3) ?
K1 Bi1 K1 . . 13_455 124.2436(3) ?
K1 Bi1 K1 . . 13_555 124.2436(3) ?
K1 Bi1 K1 . . 13_565 180 ?
K1 Bi1 Se1 . . . 91.224(16) ?
K1 Bi1 Se1 . . 1_565 133.913(12) ?
K1 Bi1 Se1 . . 1_665 133.913(12) ?
K1 Bi1 Se1 . . 16_455 46.087(12) ?
K1 Bi1 Se1 . . 16_555 46.087(12) ?
K1 Bi1 Se1 . . 16_565 88.775(16) ?
K1 Bi1 K1 1_565 . 1_665 55.7563(3) ?
K1 Bi1 K1 1_565 . 13_455 124.2437(3) ?
K1 Bi1 K1 1_565 . 13_555 180 ?
K1 Bi1 K1 1_565 . 13_565 124.2436(3) ?
K1 Bi1 Se1 1_565 . . 133.913(12) ?
K1 Bi1 Se1 1_565 . 1_565 91.224(16) ?
K1 Bi1 Se1 1_565 . 1_665 133.913(12) ?
K1 Bi1 Se1 1_565 . 16_455 46.087(12) ?
K1 Bi1 Se1 1_565 . 16_555 88.775(16) ?
K1 Bi1 Se1 1_565 . 16_565 46.087(12) ?
K1 Bi1 K1 1_665 . 13_455 180 ?
K1 Bi1 K1 1_665 . 13_555 124.2436(3) ?
K1 Bi1 K1 1_665 . 13_565 124.2436(3) ?
K1 Bi1 Se1 1_665 . . 133.913(12) ?
K1 Bi1 Se1 1_665 . 1_565 133.913(12) ?
K1 Bi1 Se1 1_665 . 1_665 91.224(16) ?
K1 Bi1 Se1 1_665 . 16_455 88.775(16) ?
K1 Bi1 Se1 1_665 . 16_555 46.087(12) ?
K1 Bi1 Se1 1_665 . 16_565 46.087(12) ?
K1 Bi1 K1 13_455 . 13_555 55.7565(3) ?
K1 Bi1 K1 13_455 . 13_565 55.7565(3) ?
K1 Bi1 Se1 13_455 . . 46.087(12) ?
K1 Bi1 Se1 13_455 . 1_565 46.087(12) ?
K1 Bi1 Se1 13_455 . 1_665 88.776(16) ?
K1 Bi1 Se1 13_455 . 16_455 91.224(16) ?
K1 Bi1 Se1 13_455 . 16_555 133.913(12) ?
K1 Bi1 Se1 13_455 . 16_565 133.913(12) ?
K1 Bi1 K1 13_555 . 13_565 55.7565(3) ?
K1 Bi1 Se1 13_555 . . 46.087(12) ?
K1 Bi1 Se1 13_555 . 1_565 88.776(16) ?
K1 Bi1 Se1 13_555 . 1_665 46.087(12) ?
K1 Bi1 Se1 13_555 . 16_455 133.913(12) ?
K1 Bi1 Se1 13_555 . 16_555 91.224(16) ?
K1 Bi1 Se1 13_555 . 16_565 133.913(12) ?
K1 Bi1 Se1 13_565 . . 88.776(16) ?
K1 Bi1 Se1 13_565 . 1_565 46.087(12) ?
K1 Bi1 Se1 13_565 . 1_665 46.087(12) ?
K1 Bi1 Se1 13_565 . 16_455 133.913(12) ?
K1 Bi1 Se1 13_565 . 16_555 133.913(12) ?
K1 Bi1 Se1 13_565 . 16_565 91.224(16) ?
Se1 Bi1 Se1 . . 1_565 91.909(16) ?
Se1 Bi1 Se1 . . 1_665 91.909(16) ?
Se1 Bi1 Se1 . . 16_455 88.092(16) ?
Se1 Bi1 Se1 . . 16_555 88.092(16) ?
Se1 Bi1 Se1 . . 16_565 180 ?
Se1 Bi1 Se1 1_565 . 1_665 91.909(16) ?
Se1 Bi1 Se1 1_565 . 16_455 88.092(16) ?
Se1 Bi1 Se1 1_565 . 16_555 180 ?
Se1 Bi1 Se1 1_565 . 16_565 88.092(16) ?
Se1 Bi1 Se1 1_665 . 16_455 180 ?
Se1 Bi1 Se1 1_665 . 16_555 88.092(16) ?
Se1 Bi1 Se1 1_665 . 16_565 88.092(16) ?
Se1 Bi1 Se1 16_455 . 16_555 91.908(16) ?
Se1 Bi1 Se1 16_455 . 16_565 91.908(16) ?
Se1 Bi1 Se1 16_555 . 16_565 91.908(16) ?
Bi1 K1 Bi1 1_445 . 1_545 55.7563(3) ?
Bi1 K1 Bi1 1_445 . . 55.7563(3) ?
Bi1 K1 Bi1 1_445 . 25_434 124.2436(3) ?
Bi1 K1 Bi1 1_445 . 25_444 124.2436(3) ?
Bi1 K1 Bi1 1_445 . 25_544 180 ?
Bi1 K1 K1 1_445 . 1_445 62.12185(19) ?
Bi1 K1 K1 1_445 . 1_455 62.12181(19) ?
Bi1 K1 K1 1_445 . 1_545 90.00002(14) ?
Bi1 K1 K1 1_445 . 1_565 89.99998(14) ?
Bi1 K1 K1 1_445 . 1_655 117.87819(19) ?
Bi1 K1 K1 1_445 . 1_665 117.87816(19) ?
Bi1 K1 Se1 1_445 . 25_444 98.890(13) ?
Bi1 K1 Se1 1_445 . 25_544 139.505(9) ?
Bi1 K1 Se1 1_445 . 25_554 139.505(9) ?
Bi1 K1 Se1 1_445 . 16_445 40.495(9) ?
Bi1 K1 Se1 1_445 . 16_455 40.495(9) ?
Bi1 K1 Se1 1_445 . 16_555 81.110(13) ?
Bi1 K1 Bi1 1_545 . . 55.7563(3) ?
Bi1 K1 Bi1 1_545 . 25_434 124.2437(3) ?
Bi1 K1 Bi1 1_545 . 25_444 180 ?
Bi1 K1 Bi1 1_545 . 25_544 124.2436(3) ?
Bi1 K1 K1 1_545 . 1_445 90.00000(18) ?
Bi1 K1 K1 1_545 . 1_455 117.87814(14) ?
Bi1 K1 K1 1_545 . 1_545 62.12186(14) ?
Bi1 K1 K1 1_545 . 1_565 117.87814(14) ?
Bi1 K1 K1 1_545 . 1_655 62.12186(14) ?
Bi1 K1 K1 1_545 . 1_665 90.00000(18) ?
Bi1 K1 Se1 1_545 . 25_444 139.505(9) ?
Bi1 K1 Se1 1_545 . 25_544 98.890(13) ?
Bi1 K1 Se1 1_545 . 25_554 139.505(9) ?
Bi1 K1 Se1 1_545 . 16_445 40.495(9) ?
Bi1 K1 Se1 1_545 . 16_455 81.110(13) ?
Bi1 K1 Se1 1_545 . 16_555 40.495(9) ?
Bi1 K1 Bi1 . . 25_434 180 ?
Bi1 K1 Bi1 . . 25_444 124.2435(3) ?
Bi1 K1 Bi1 . . 25_544 124.2436(3) ?
Bi1 K1 K1 . . 1_445 117.87816(19) ?
Bi1 K1 K1 . . 1_455 89.99998(14) ?
Bi1 K1 K1 . . 1_545 117.87819(19) ?
Bi1 K1 K1 . . 1_565 62.12181(19) ?
Bi1 K1 K1 . . 1_655 90.00003(14) ?
Bi1 K1 K1 . . 1_665 62.12185(19) ?
Bi1 K1 Se1 . . 25_444 139.505(9) ?
Bi1 K1 Se1 . . 25_544 139.505(9) ?
Bi1 K1 Se1 . . 25_554 98.890(13) ?
Bi1 K1 Se1 . . 16_445 81.110(13) ?
Bi1 K1 Se1 . . 16_455 40.495(9) ?
Bi1 K1 Se1 . . 16_555 40.495(9) ?
Bi1 K1 Bi1 25_434 . 25_444 55.7565(3) ?
Bi1 K1 Bi1 25_434 . 25_544 55.7565(3) ?
Bi1 K1 K1 25_434 . 1_445 62.12175(19) ?
Bi1 K1 K1 25_434 . 1_455 89.99997(14) ?
Bi1 K1 K1 25_434 . 1_545 62.12178(19) ?
Bi1 K1 K1 25_434 . 1_565 117.87822(19) ?
Bi1 K1 K1 25_434 . 1_655 90.00003(14) ?
Bi1 K1 K1 25_434 . 1_665 117.87825(19) ?
Bi1 K1 Se1 25_434 . 25_444 40.495(9) ?
Bi1 K1 Se1 25_434 . 25_544 40.495(9) ?
Bi1 K1 Se1 25_434 . 25_554 81.110(13) ?
Bi1 K1 Se1 25_434 . 16_445 98.890(13) ?
Bi1 K1 Se1 25_434 . 16_455 139.505(9) ?
Bi1 K1 Se1 25_434 . 16_555 139.505(9) ?
Bi1 K1 Bi1 25_444 . 25_544 55.7565(3) ?
Bi1 K1 K1 25_444 . 1_445 90.00000(18) ?
Bi1 K1 K1 25_444 . 1_455 62.12173(14) ?
Bi1 K1 K1 25_444 . 1_545 117.87827(14) ?
Bi1 K1 K1 25_444 . 1_565 62.12173(14) ?
Bi1 K1 K1 25_444 . 1_655 117.87827(14) ?
Bi1 K1 K1 25_444 . 1_665 90.00000(18) ?
Bi1 K1 Se1 25_444 . 25_444 40.495(9) ?
Bi1 K1 Se1 25_444 . 25_544 81.110(13) ?
Bi1 K1 Se1 25_444 . 25_554 40.495(9) ?
Bi1 K1 Se1 25_444 . 16_445 139.505(9) ?
Bi1 K1 Se1 25_444 . 16_455 98.890(13) ?
Bi1 K1 Se1 25_444 . 16_555 139.505(9) ?
Bi1 K1 K1 25_544 . 1_445 117.87825(19) ?
Bi1 K1 K1 25_544 . 1_455 117.87822(19) ?
Bi1 K1 K1 25_544 . 1_545 90.00003(14) ?
Bi1 K1 K1 25_544 . 1_565 89.99997(14) ?
Bi1 K1 K1 25_544 . 1_655 62.12178(19) ?
Bi1 K1 K1 25_544 . 1_665 62.12175(19) ?
Bi1 K1 Se1 25_544 . 25_444 81.110(13) ?
Bi1 K1 Se1 25_544 . 25_544 40.495(9) ?
Bi1 K1 Se1 25_544 . 25_554 40.495(9) ?
Bi1 K1 Se1 25_544 . 16_445 139.505(9) ?
Bi1 K1 Se1 25_544 . 16_455 139.505(9) ?
Bi1 K1 Se1 25_544 . 16_555 98.890(13) ?
K1 K1 K1 1_445 . 1_455 60.0000(3) ?
K1 K1 K1 1_445 . 1_545 60.0000(3) ?
K1 K1 K1 1_445 . 1_565 120.0000(3) ?
K1 K1 K1 1_445 . 1_655 120.0000(3) ?
K1 K1 K1 1_445 . 1_665 180 ?
K1 K1 Se1 1_445 . 25_444 49.615(10) ?
K1 K1 Se1 1_445 . 25_544 90.0000(2) ?
K1 K1 Se1 1_445 . 25_554 130.385(10) ?
K1 K1 Se1 1_445 . 16_445 49.615(10) ?
K1 K1 Se1 1_445 . 16_455 90.0000(2) ?
K1 K1 Se1 1_445 . 16_555 130.385(10) ?
K1 K1 K1 1_455 . 1_545 120.0000(2) ?
K1 K1 K1 1_455 . 1_565 60.0000(2) ?
K1 K1 K1 1_455 . 1_655 180 ?
K1 K1 K1 1_455 . 1_665 120.0000(3) ?
K1 K1 Se1 1_455 . 25_444 49.615(10) ?
K1 K1 Se1 1_455 . 25_544 130.385(10) ?
K1 K1 Se1 1_455 . 25_554 90.0000(2) ?
K1 K1 Se1 1_455 . 16_445 90.0000(2) ?
K1 K1 Se1 1_455 . 16_455 49.615(10) ?
K1 K1 Se1 1_455 . 16_555 130.385(10) ?
K1 K1 K1 1_545 . 1_565 180 ?
K1 K1 K1 1_545 . 1_655 60.0000(2) ?
K1 K1 K1 1_545 . 1_665 120.0000(3) ?
K1 K1 Se1 1_545 . 25_444 90.0000(2) ?
K1 K1 Se1 1_545 . 25_544 49.615(10) ?
K1 K1 Se1 1_545 . 25_554 130.385(10) ?
K1 K1 Se1 1_545 . 16_445 49.615(10) ?
K1 K1 Se1 1_545 . 16_455 130.385(10) ?
K1 K1 Se1 1_545 . 16_555 90.0000(2) ?
K1 K1 K1 1_565 . 1_655 120.0000(2) ?
K1 K1 K1 1_565 . 1_665 60.0000(3) ?
K1 K1 Se1 1_565 . 25_444 90.0000(2) ?
K1 K1 Se1 1_565 . 25_544 130.385(10) ?
K1 K1 Se1 1_565 . 25_554 49.615(10) ?
K1 K1 Se1 1_565 . 16_445 130.385(10) ?
K1 K1 Se1 1_565 . 16_455 49.615(10) ?
K1 K1 Se1 1_565 . 16_555 90.0000(2) ?
K1 K1 K1 1_655 . 1_665 60.0000(3) ?
K1 K1 Se1 1_655 . 25_444 130.385(10) ?
K1 K1 Se1 1_655 . 25_544 49.615(10) ?
K1 K1 Se1 1_655 . 25_554 90.0000(2) ?
K1 K1 Se1 1_655 . 16_445 90.0000(2) ?
K1 K1 Se1 1_655 . 16_455 130.385(10) ?
K1 K1 Se1 1_655 . 16_555 49.615(10) ?
K1 K1 Se1 1_665 . 25_444 130.385(10) ?
K1 K1 Se1 1_665 . 25_544 90.0000(2) ?
K1 K1 Se1 1_665 . 25_554 49.615(10) ?
K1 K1 Se1 1_665 . 16_445 130.385(10) ?
K1 K1 Se1 1_665 . 16_455 90.0000(2) ?
K1 K1 Se1 1_665 . 16_555 49.615(10) ?
Se1 K1 Se1 25_444 . 25_544 80.771(14) ?
Se1 K1 Se1 25_444 . 25_554 80.771(14) ?
Se1 K1 Se1 25_444 . 16_445 99.229(14) ?
Se1 K1 Se1 25_444 . 16_455 99.229(14) ?
Se1 K1 Se1 25_444 . 16_555 180 ?
Se1 K1 Se1 25_544 . 25_554 80.771(14) ?
Se1 K1 Se1 25_544 . 16_445 99.229(14) ?
Se1 K1 Se1 25_544 . 16_455 180 ?
Se1 K1 Se1 25_544 . 16_555 99.229(14) ?
Se1 K1 Se1 25_554 . 16_445 180 ?
Se1 K1 Se1 25_554 . 16_455 99.229(14) ?
Se1 K1 Se1 25_554 . 16_555 99.229(14) ?
Se1 K1 Se1 16_445 . 16_455 80.771(14) ?
Se1 K1 Se1 16_445 . 16_555 80.771(14) ?
Se1 K1 Se1 16_455 . 16_555 80.771(14) ?
Bi1 Se1 Bi1 1_445 . 1_545 91.91(2) ?
Bi1 Se1 Bi1 1_445 . . 91.91(2) ?
Bi1 Se1 K1 1_445 . 13_445 93.418(3) ?
Bi1 Se1 K1 1_445 . 13_455 93.418(3) ?
Bi1 Se1 K1 1_445 . 13_555 172.33(3) ?
Bi1 Se1 Bi1 1_545 . . 91.91(2) ?
Bi1 Se1 K1 1_545 . 13_445 93.418(3) ?
Bi1 Se1 K1 1_545 . 13_455 172.33(3) ?
Bi1 Se1 K1 1_545 . 13_555 93.418(3) ?
Bi1 Se1 K1 . . 13_445 172.33(3) ?
Bi1 Se1 K1 . . 13_455 93.418(3) ?
Bi1 Se1 K1 . . 13_555 93.418(3) ?
K1 Se1 K1 13_445 . 13_455 80.771(19) ?
K1 Se1 K1 13_445 . 13_555 80.771(19) ?
K1 Se1 K1 13_455 . 13_555 80.771(19) ?

loop_
_geom_bond_atom_site_label_1
_geom_bond_atom_site_label_2
_geom_bond_site_symmetry_1
_geom_bond_site_symmetry_2
_geom_bond_distance
_geom_bond_publ_flag
Bi1 K1 . . 4.55997(4) ?
Bi1 K1 . 1_565 4.55997(4) ?
Bi1 K1 . 1_665 4.55997(4) ?
Bi1 K1 . 13_455 4.55996(4) ?
Bi1 K1 . 13_555 4.55996(4) ?
Bi1 K1 . 13_565 4.55996(4) ?
Bi1 Se1 . . 2.9664(6) ?
Bi1 Se1 . 1_565 2.9664(6) ?
Bi1 Se1 . 1_665 2.9664(6) ?
Bi1 Se1 . 16_455 2.9664(6) ?
Bi1 Se1 . 16_555 2.9664(6) ?
Bi1 Se1 . 16_565 2.9664(6) ?
K1 K1 . 1_445 4.26442(4) ?
K1 K1 . 1_455 4.26442(3) ?
K1 K1 . 1_545 4.26442(3) ?
K1 K1 . 1_565 4.26442(3) ?
K1 K1 . 1_655 4.26442(3) ?
K1 K1 . 1_665 4.26442(4) ?
K1 Se1 . 25_444 3.2908(7) ?
K1 Se1 . 25_544 3.2908(7) ?
K1 Se1 . 25_554 3.2908(7) ?
K1 Se1 . 16_445 3.2908(7) ?
K1 Se1 . 16_455 3.2908(7) ?
K1 Se1 . 16_555 3.2908(7) ?

loop_
_geom_hbond_atom_site_label_D
_geom_hbond_atom_site_label_H
_geom_hbond_atom_site_label_A
_geom_hbond_site_symmetry_D
_geom_hbond_site_symmetry_H
_geom_hbond_site_symmetry_A
_geom_hbond_distance_DH
_geom_hbond_distance_HA
_geom_hbond_distance_DA
_geom_hbond_angle_DHA
_geom_hbond_publ_flag
? ? ? ? ? ? ? ? ? ? ?

loop_
_geom_torsion_atom_site_label_1
_geom_torsion_atom_site_label_2
_geom_torsion_atom_site_label_3
_geom_torsion_atom_site_label_4
_geom_torsion_site_symmetry_1
_geom_torsion_site_symmetry_2
_geom_torsion_site_symmetry_3
_geom_torsion_site_symmetry_4
_geom_torsion
_geom_torsion_publ_flag
? ? ? ? ? ? ? ? ? ?

loop_
_restr_angle_atom_site_label_1
_restr_angle_site_symmetry_1
_restr_angle_atom_site_label_2
_restr_angle_site_symmetry_2
_restr_angle_atom_site_label_3
_restr_angle_site_symmetry_3
_restr_angle_target
_restr_angle_target_weight_param
? ? ? ? ? ? ? ?

loop_
_restr_distance_atom_site_label_1
_restr_distance_site_symmetry_1
_restr_distance_atom_site_label_2
_restr_distance_site_symmetry_2
_restr_distance_target
_restr_distance_target_weight_param
? ? ? ? ? ?

loop_
_restr_equal_angle_atom_site_label_1
_restr_equal_angle_site_symmetry_1
_restr_equal_angle_atom_site_label_2
_restr_equal_angle_site_symmetry_2
_restr_equal_angle_atom_site_label_3
_restr_equal_angle_site_symmetry_3
_restr_equal_angle_class_class_id
_restr_equal_angle_class_target_weight_param
? ? ? ? ? ? ? ?

loop_
_restr_equal_distance_atom_site_label_1
_restr_equal_distance_site_symmetry_1
_restr_equal_distance_atom_site_label_2
_restr_equal_distance_site_symmetry_2
_restr_equal_distance_class_class_id
_restr_equal_distance_class_target_weight_param
? ? ? ? ? ?

loop_
_restr_equal_torsion_atom_site_label_1
_restr_equal_torsion_site_symmetry_1
_restr_equal_torsion_atom_site_label_2
_restr_equal_torsion_site_symmetry_2
_restr_equal_torsion_atom_site_label_3
_restr_equal_torsion_site_symmetry_3
_restr_equal_torsion_atom_site_label_4
_restr_equal_torsion_site_symmetry_4
_restr_equal_torsion_class_class_id
_restr_equal_torsion_class_target_weight_param
? ? ? ? ? ? ? ? ? ?

loop_
_restr_torsion_atom_site_label_1
_restr_torsion_site_symmetry_1
_restr_torsion_atom_site_label_2
_restr_torsion_site_symmetry_2
_restr_torsion_atom_site_label_3
_restr_torsion_site_symmetry_3
_restr_torsion_atom_site_label_4
_restr_torsion_site_symmetry_4
_restr_torsion_angle_target
_restr_torsion_weight_param
? ? ? ? ? ? ? ? ? ?

loop_
_jana_atom_site_adp_c_label
_jana_atom_site_adp_c_type_symbol
_jana_atom_site_adp_c_111
_jana_atom_site_adp_c_112
_jana_atom_site_adp_c_113
_jana_atom_site_adp_c_122
_jana_atom_site_adp_c_123
_jana_atom_site_adp_c_133
_jana_atom_site_adp_c_222
_jana_atom_site_adp_c_223
_jana_atom_site_adp_c_233
_jana_atom_site_adp_c_333
? ? ? ? ? ? ? ? ? ? ? ?

loop_
_jana_atom_site_adp_d_label
_jana_atom_site_adp_d_type_symbol
_jana_atom_site_adp_d_1111
_jana_atom_site_adp_d_1112
_jana_atom_site_adp_d_1113
_jana_atom_site_adp_d_1122
_jana_atom_site_adp_d_1123
_jana_atom_site_adp_d_1133
_jana_atom_site_adp_d_1222
_jana_atom_site_adp_d_1223
_jana_atom_site_adp_d_1233
_jana_atom_site_adp_d_1333
_jana_atom_site_adp_d_2222
_jana_atom_site_adp_d_2223
_jana_atom_site_adp_d_2233
_jana_atom_site_adp_d_2333
_jana_atom_site_adp_d_3333
? ? ? ? ? ? ? ? ? ? ? ? ? ? ? ? ?

loop_
_jana_atom_site_adp_e_label
_jana_atom_site_adp_e_type_symbol
_jana_atom_site_adp_e_11111
_jana_atom_site_adp_e_11112
_jana_atom_site_adp_e_11113
_jana_atom_site_adp_e_11122
_jana_atom_site_adp_e_11123
_jana_atom_site_adp_e_11133
_jana_atom_site_adp_e_11222
_jana_atom_site_adp_e_11223
_jana_atom_site_adp_e_11233
_jana_atom_site_adp_e_11333
_jana_atom_site_adp_e_12222
_jana_atom_site_adp_e_12223
_jana_atom_site_adp_e_12233
_jana_atom_site_adp_e_12333
_jana_atom_site_adp_e_13333
_jana_atom_site_adp_e_22222
_jana_atom_site_adp_e_22223
_jana_atom_site_adp_e_22233
_jana_atom_site_adp_e_22333
_jana_atom_site_adp_e_23333
_jana_atom_site_adp_e_33333
? ? ? ? ? ? ? ? ? ? ? ? ? ? ? ? ? ? ? ? ? ? ?

loop_
_jana_atom_site_adp_f_label
_jana_atom_site_adp_f_type_symbol
_jana_atom_site_adp_f_111111
_jana_atom_site_adp_f_111112
_jana_atom_site_adp_f_111113
_jana_atom_site_adp_f_111122
_jana_atom_site_adp_f_111123
_jana_atom_site_adp_f_111133
_jana_atom_site_adp_f_111222
_jana_atom_site_adp_f_111223
_jana_atom_site_adp_f_111233
_jana_atom_site_adp_f_111333
_jana_atom_site_adp_f_112222
_jana_atom_site_adp_f_112223
_jana_atom_site_adp_f_112233
_jana_atom_site_adp_f_112333
_jana_atom_site_adp_f_113333
_jana_atom_site_adp_f_122222
_jana_atom_site_adp_f_122223
_jana_atom_site_adp_f_122233
_jana_atom_site_adp_f_122333
_jana_atom_site_adp_f_123333
_jana_atom_site_adp_f_133333
_jana_atom_site_adp_f_222222
_jana_atom_site_adp_f_222223
_jana_atom_site_adp_f_222233
_jana_atom_site_adp_f_222333
_jana_atom_site_adp_f_223333
_jana_atom_site_adp_f_233333
_jana_atom_site_adp_f_333333
? ? ? ? ? ? ? ? ? ? ? ? ? ? ? ? ? ? ? ? ? ? ? ? ? ? ? ? ? ?
